data_1572786
loop_
_publ_author_name
'Sun, Jinming'
'Tian, Zi-You'
'Liu, Jianbo'
'Wan, Chuan'
'Dai, Chuan'
'Liu, Zhihong'
'Xing, Yun'
'Wu, Yujie'
'Hou, Zhanfeng'
'Han, Wei'
'Yin, Feng'
'Ye, Yuxin'
'Li, Zigang'

_publ_section_title
;
 Intramolecular CH&#x22ef;&#x3c0; attraction mediated conformational
 polymorphism of constrained helical peptides.
;
_journal_issue 35
_journal_name_full 'Chemical science'
_journal_page_first 14264
_journal_page_last 14272
_journal_paper_doi 10.1039/d4sc02545h
_journal_volume 15
_journal_year 2024
_chemical_absolute_configuration Unknow
_chemical_formula_moiety 'C30 H46 N6 O6 S'
_chemical_formula_sum 'C30 H46 N6 O6 S'
_chemical_formula_weight 618.79
_space_group_crystal_system tetragonal
_space_group_IT_number 92
_space_group_name_Hall 'P 4abw 2nw'
_space_group_name_H-M_alt 'P 41 21 2'
_atom_sites_solution_hydrogens mixed
_audit_creation_date 2022-11-01
_audit_creation_method
;
Olex2 1.5
(compiled 2022.04.07 svn.rca3783a0 for OlexSys, GUI svn.r6498)
;
_audit_update_record
;
2023-09-01 deposited with the CCDC.	2024-07-26 downloaded from the CCDC.
;
_cell_angle_alpha 90
_cell_angle_beta 90
_cell_angle_gamma 90
_cell_formula_units_Z 8
_cell_length_a 10.47390(10)
_cell_length_b 10.47390(10)
_cell_length_c 61.7275(8)
_cell_measurement_reflns_used 9854
_cell_measurement_temperature 100.15
_cell_measurement_theta_max 68.41
_cell_measurement_theta_min 2.62
_cell_volume 6771.67(13)
_computing_molecular_graphics 'Olex2 1.5 (Dolomanov et al., 2009)'
_computing_publication_material 'Olex2 1.5 (Dolomanov et al., 2009)'
_computing_structure_refinement 'SHELXL 2018/3 (Sheldrick, 2015)'
_diffrn_ambient_temperature 100.15
_diffrn_measured_fraction_theta_full 1.000
_diffrn_measured_fraction_theta_max 0.989
_diffrn_measurement_device_type 'Bruker APEX-II CCD'
_diffrn_measurement_method '\f and \w scans'
_diffrn_radiation_type CuK\a
_diffrn_radiation_wavelength 1.54184
_diffrn_reflns_av_R_equivalents 0.0667
_diffrn_reflns_av_unetI/netI 0.0372
_diffrn_reflns_Laue_measured_fraction_full 1.000
_diffrn_reflns_Laue_measured_fraction_max 0.989
_diffrn_reflns_limit_h_max 12
_diffrn_reflns_limit_h_min -9
_diffrn_reflns_limit_k_max 13
_diffrn_reflns_limit_k_min -10
_diffrn_reflns_limit_l_max 77
_diffrn_reflns_limit_l_min -78
_diffrn_reflns_number 40369
_diffrn_reflns_point_group_measured_fraction_full 1.000
_diffrn_reflns_point_group_measured_fraction_max 0.979
_diffrn_reflns_theta_full 67.684
_diffrn_reflns_theta_max 77.077
_diffrn_reflns_theta_min 2.863
_exptl_absorpt_coefficient_mu 1.247
_exptl_crystal_colour white
_exptl_crystal_colour_primary white
_exptl_crystal_density_diffrn 1.214
_exptl_crystal_description block
_exptl_crystal_F_000 2656
_exptl_crystal_size_max 0.13
_exptl_crystal_size_mid 0.11
_exptl_crystal_size_min 0.1
_refine_diff_density_max 0.277
_refine_diff_density_min -0.281
_refine_diff_density_rms 0.041
_refine_ls_abs_structure_details
;
 Flack x determined using 2264 quotients [(I+)-(I-)]/[(I+)+(I-)]
 (Parsons, Flack and Wagner, Acta Cryst. B69 (2013) 249-259).
;
_refine_ls_abs_structure_Flack -0.003(9)
_refine_ls_extinction_method none
_refine_ls_goodness_of_fit_ref 1.042
_refine_ls_hydrogen_treatment mixed
_refine_ls_matrix_type full
_refine_ls_number_parameters 417
_refine_ls_number_reflns 7029
_refine_ls_number_restraints 9
_refine_ls_restrained_S_all 4.144
_refine_ls_R_factor_all 0.0529
_refine_ls_R_factor_gt 0.0457
_refine_ls_shift/su_max 0.002
_refine_ls_shift/su_mean 0.000
_refine_ls_structure_factor_coef Fsqd
_refine_ls_weighting_details 'w=1/[\s^2^(Fo^2^)+(0.0494P)^2^+2.7186P] where P=(Fo^2^+2Fc^2^)/3'
_refine_ls_weighting_scheme calc
_refine_ls_wR_factor_gt 0.1073
_refine_ls_wR_factor_ref 0.1105
_reflns_Friedel_coverage 0.657
_reflns_Friedel_fraction_full 1.000
_reflns_Friedel_fraction_max 0.963
_reflns_number_gt 6302
_reflns_number_total 7029
_reflns_threshold_expression 'I > 2\s(I)'
_cod_data_source_file d4sc02545h2.cif
_cod_data_source_block aal-r-0425_auto_sx
_cod_original_cell_volume 6771.67(16)
_cod_database_code 1572786
_shelx_shelxl_version_number 2018/3
_shelx_space_group_comment
;
The symmetry employed for this shelxl refinement is uniquely defined
by the following loop, which should always be used as a source of
symmetry information in preference to the above space-group names.
They are only intended as comments.
;
_shelx_estimated_absorpt_t_max 0.885
_shelx_estimated_absorpt_t_min 0.855
_olex2_refinement_description
;
1. Fixed Uiso
 At 1.2 times of:
  All C(H) groups, H18 of N18, H27 of N27, H15 of N15, H9 of N9, {H40A,H40B,
  H40C} of C40, All C(H,H) groups, All N(H,H) groups
 At 1.5 times of:
  {H30A,H30B,H30C} of C30, {H42A,H42B,H42C} of C42, H32A of N32, {H41A,H41B,
  H41C} of C41, {H43A,H43B,H43C} of C43, {H43D,H43E,H43F} of C43A
2. Restrained distances
 H10-H40C
 2.2 with sigma of 0.02
 N12-C13 \\sim N12-C13A
 with sigma of 0.02
 C14-C13 \\sim C14-C13A
 with sigma of 0.02
 N12-C43 \\sim N12-C43A
 with sigma of 0.04
 C13-C43 \\sim C13A-C43A
 with sigma of 0.02
 C14-C43 \\sim C14-C43A
 with sigma of 0.04
 N32-H32A \\sim N32-H32B
 with sigma of 0.02
3. Others
 Sof(H12A)=Sof(C13A)=Sof(H13A)=Sof(C43A)=Sof(H43D)=Sof(H43E)=Sof(H43F)=1-FVAR(1)
 Sof(H12)=Sof(C13)=Sof(H13)=Sof(C43)=Sof(H43A)=Sof(H43B)=Sof(H43C)=FVAR(1)
4.a Ternary CH refined with riding coordinates:
 C1(H1), C19(H19), C7(H7), C16(H16), C10(H10), C39(H39), C13(H13), C13A(H13A)
4.b Secondary CH2 refined with riding coordinates:
 C2(H2A,H2B), C20(H20A,H20B), C3(H3A,H3B), C6(H6A,H6B), C4(H4A,H4B), C38(H38A,
 H38B)
4.c Me refined with riding coordinates:
 C40(H40A,H40B,H40C)
4.d Aromatic/amide H refined with riding coordinates:
 N15(H15), N18(H18), N27(H27), N9(H9), N12(H12), N12(H12A), C26(H26), C22(H22),
  C25(H25), C24(H24), C23(H23)
4.e Idealised Me refined as rotating group:
 C42(H42A,H42B,H42C), C30(H30A,H30B,H30C), C41(H41A,H41B,H41C), C43(H43A,H43B,
 H43C), C43A(H43D,H43E,H43F)
4.f Idealised tetrahedral OH refined as rotating group:
 N32(H32A)
;
_smtbx_masks_void_probe_radius 1.2
_smtbx_masks_void_truncation_radius 1.2
_olex2_submission_special_instructions 'No special instructions were received'

loop_
_space_group_symop_operation_xyz
'x, y, z'
'-x, -y, z+1/2'
'-y+1/2, x+1/2, z+1/4'
'y+1/2, -x+1/2, z+3/4'
'-x+1/2, y+1/2, -z+1/4'
'x+1/2, -y+1/2, -z+3/4'
'y, x, -z'
'-y, -x, -z+1/2'

loop_
_atom_site_label
_atom_site_type_symbol
_atom_site_fract_x
_atom_site_fract_y
_atom_site_fract_z
_atom_site_U_iso_or_equiv
_atom_site_adp_type
_atom_site_occupancy
_atom_site_site_symmetry_order
_atom_site_calc_flag
_atom_site_refinement_flags_posn
_atom_site_refinement_flags_adp
_atom_site_refinement_flags_occupancy
_atom_site_disorder_assembly
_atom_site_disorder_group
S5 S 0.53035(7) 0.93969(7) 0.36205(2) 0.03533(17) Uani 1 1 d . . . . .
O36 O 0.66128(19) 0.74541(18) 0.32200(3) 0.0292(4) Uani 1 1 d . . . . .
O33 O 0.5081(2) 0.1926(2) 0.31067(3) 0.0396(5) Uani 1 1 d . . . . .
N15 N 0.8376(2) 0.6149(2) 0.28376(4) 0.0304(5) Uani 1 1 d . . . . .
H15 H 0.830398 0.687374 0.290882 0.037 Uiso 1 1 calc R U . . .
N18 N 0.6979(2) 0.4704(2) 0.31377(4) 0.0286(5) Uani 1 1 d . . . . .
H18 H 0.687191 0.553682 0.313448 0.034 Uiso 1 1 calc R U . . .
N27 N 0.8238(2) 1.0296(2) 0.32145(4) 0.0297(5) Uani 1 1 d . . . . .
H27 H 0.816906 1.113186 0.322213 0.036 Uiso 1 1 calc R U . . .
O34 O 0.8254(3) 0.3032(2) 0.30709(5) 0.0630(8) Uani 1 1 d . . . . .
N9 N 0.5788(2) 0.9214(2) 0.30632(4) 0.0273(5) Uani 1 1 d . . . . .
H9 H 0.580373 1.004707 0.304551 0.033 Uiso 1 1 calc R U . . .
O35 O 0.8027(3) 0.5104(2) 0.25237(4) 0.0576(8) Uani 1 1 d . . . . .
O29 O 0.9151(2) 0.8582(2) 0.30627(5) 0.0613(8) Uani 1 1 d . . . . .
N12 N 0.6646(3) 0.8022(3) 0.26946(4) 0.0450(7) Uani 1 1 d D . . . .
H12 H 0.698827 0.876887 0.272443 0.054 Uiso 0.571(16) 1 calc R U P A 1
H12A H 0.674614 0.884502 0.271767 0.054 Uiso 0.429(16) 1 calc R U P A 2
N32 N 0.5243(3) 0.3542(3) 0.28625(4) 0.0402(6) Uani 1 1 d D . . . .
H32A H 0.500374 0.297306 0.277554 0.060 Uiso 1 1 calc DR U . . .
O37 O 0.5265(3) 0.6425(2) 0.27636(5) 0.0642(8) Uani 1 1 d . . . . .
C8 C 0.6571(3) 0.8635(3) 0.32035(4) 0.0262(5) Uani 1 1 d . . . . .
C1 C 0.5532(3) 0.5322(3) 0.35541(4) 0.0275(6) Uani 1 1 d . . . . .
H1 H 0.632136 0.580182 0.351322 0.033 Uiso 1 1 calc R U . . .
C31 C 0.5405(3) 0.3030(3) 0.30591(5) 0.0316(6) Uani 1 1 d . . . . .
C21 C 0.5901(3) 0.4345(3) 0.37253(4) 0.0294(6) Uani 1 1 d . . . . .
C26 C 0.5056(3) 0.3382(3) 0.37919(5) 0.0328(6) Uani 1 1 d . . . . .
H26 H 0.423887 0.331927 0.372603 0.039 Uiso 1 1 calc R U . . .
C19 C 0.5999(3) 0.3889(3) 0.32318(5) 0.0284(6) Uani 1 1 d . . . . .
H19 H 0.641738 0.332839 0.334201 0.034 Uiso 1 1 calc R U . . .
C7 C 0.7413(3) 0.9480(3) 0.33438(4) 0.0274(6) Uani 1 1 d . . . . .
H7 H 0.797307 0.890826 0.343200 0.033 Uiso 1 1 calc R U . . .
C2 C 0.4563(3) 0.6294(3) 0.36433(5) 0.0309(6) Uani 1 1 d . . . . .
H2A H 0.429119 0.686214 0.352378 0.037 Uiso 1 1 calc R U . . .
H2B H 0.379829 0.582621 0.369443 0.037 Uiso 1 1 calc R U . . .
C20 C 0.5002(3) 0.4694(3) 0.33475(4) 0.0283(6) Uani 1 1 d . . . . .
H20A H 0.426579 0.414754 0.338625 0.034 Uiso 1 1 calc R U . . .
H20B H 0.469314 0.536747 0.324796 0.034 Uiso 1 1 calc R U . . .
C17 C 0.8035(3) 0.4188(3) 0.30567(5) 0.0345(7) Uani 1 1 d . . . . .
C16 C 0.8984(3) 0.5063(3) 0.29424(5) 0.0330(6) Uani 1 1 d . . . . .
H16 H 0.941421 0.454976 0.282694 0.040 Uiso 1 1 calc R U . . .
C11 C 0.5620(3) 0.7528(3) 0.27937(5) 0.0394(8) Uani 1 1 d . . . . .
C3 C 0.5071(3) 0.7116(3) 0.38294(5) 0.0334(6) Uani 1 1 d . . . . .
H3A H 0.434618 0.757802 0.389626 0.040 Uiso 1 1 calc R U . . .
H3B H 0.544157 0.654910 0.394116 0.040 Uiso 1 1 calc R U . . .
C10 C 0.4918(3) 0.8421(3) 0.29422(5) 0.0350(7) Uani 1 1 d . . . . .
H10 H 0.443211 0.788904 0.304855 0.042 Uiso 1 1 calc DR U . . .
C14 C 0.7928(4) 0.6070(3) 0.26365(5) 0.0437(8) Uani 1 1 d D . . . .
C6 C 0.6611(3) 1.0280(3) 0.35018(5) 0.0316(6) Uani 1 1 d . . . . .
H6A H 0.626435 1.102999 0.342393 0.038 Uiso 1 1 calc R U . . .
H6B H 0.717099 1.059869 0.361916 0.038 Uiso 1 1 calc R U . . .
C22 C 0.7090(3) 0.4399(3) 0.38233(5) 0.0393(7) Uani 1 1 d . . . . .
H22 H 0.768220 0.503500 0.377951 0.047 Uiso 1 1 calc R U . . .
C28 C 0.9107(3) 0.9758(3) 0.30836(6) 0.0443(8) Uani 1 1 d . . . . .
C25 C 0.5396(3) 0.2522(3) 0.39520(5) 0.0400(7) Uani 1 1 d . . . . .
H25 H 0.481153 0.187725 0.399531 0.048 Uiso 1 1 calc R U . . .
C4 C 0.6081(3) 0.8087(3) 0.37605(5) 0.0348(6) Uani 1 1 d . . . . .
H4A H 0.671121 0.767594 0.366354 0.042 Uiso 1 1 calc R U . . .
H4B H 0.653784 0.841282 0.388960 0.042 Uiso 1 1 calc R U . . .
C24 C 0.6579(4) 0.2596(3) 0.40489(5) 0.0458(8) Uani 1 1 d . . . . .
H24 H 0.680849 0.200452 0.415889 0.055 Uiso 1 1 calc R U . . .
C38 C 1.0002(3) 0.5507(3) 0.30980(5) 0.0392(7) Uani 1 1 d . . . . .
H38A H 1.030325 0.476737 0.318363 0.047 Uiso 1 1 calc R U . . .
H38B H 0.962132 0.612990 0.319999 0.047 Uiso 1 1 calc R U . . .
C23 C 0.7432(4) 0.3534(4) 0.39854(6) 0.0466(8) Uani 1 1 d . . . . .
H23 H 0.824835 0.358961 0.405188 0.056 Uiso 1 1 calc R U . . .
C42 C 0.3954(3) 0.9242(3) 0.28194(6) 0.0469(8) Uani 1 1 d . . . . .
H42A H 0.347098 0.976412 0.292250 0.070 Uiso 1 1 calc R U . . .
H42B H 0.336575 0.868817 0.273929 0.070 Uiso 1 1 calc R U . . .
H42C H 0.440708 0.979902 0.271768 0.070 Uiso 1 1 calc R U . . .
C39 C 1.1145(3) 0.6127(5) 0.29861(6) 0.0582(11) Uani 1 1 d . . . . .
H39 H 1.081669 0.680805 0.288724 0.070 Uiso 1 1 calc R U . . .
C30 C 1.0014(4) 1.0636(4) 0.29679(8) 0.0666(13) Uani 1 1 d . . . . .
H30A H 0.993951 1.050481 0.281119 0.100 Uiso 1 1 calc R U . . .
H30B H 1.088987 1.045123 0.301399 0.100 Uiso 1 1 calc R U . . .
H30C H 0.980349 1.152367 0.300301 0.100 Uiso 1 1 calc R U . . .
C13 C 0.7113(9) 0.7131(8) 0.25288(12) 0.0333(17) Uani 0.571(16) 1 d D . P A 1
H13 H 0.640569 0.677442 0.243848 0.040 Uiso 0.571(16) 1 calc R U P A 1
C41 C 1.1903(4) 0.5182(6) 0.28507(7) 0.0880(19) Uani 1 1 d . . . . .
H41A H 1.221394 0.449027 0.294361 0.132 Uiso 1 1 calc R U . . .
H41B H 1.263001 0.561934 0.278384 0.132 Uiso 1 1 calc R U . . .
H41C H 1.135272 0.482711 0.273723 0.132 Uiso 1 1 calc R U . . .
C40 C 1.1953(4) 0.6752(7) 0.31557(8) 0.099(2) Uani 1 1 d . . . . .
H40A H 1.143091 0.735183 0.323930 0.119 Uiso 1 1 calc R U . . .
H40B H 1.230125 0.609857 0.325290 0.119 Uiso 1 1 calc R U . . .
H40C H 1.265578 0.721327 0.308611 0.119 Uiso 1 1 calc DR U . . .
C43 C 0.8057(10) 0.7913(8) 0.23949(15) 0.057(3) Uani 0.571(16) 1 d D . P A 1
H43A H 0.762358 0.866698 0.233609 0.086 Uiso 0.571(16) 1 calc R U P A 1
H43B H 0.838371 0.739050 0.227554 0.086 Uiso 0.571(16) 1 calc R U P A 1
H43C H 0.876799 0.818512 0.248716 0.086 Uiso 0.571(16) 1 calc R U P A 1
H32B H 0.553(8) 0.450(4) 0.2891(11) 0.20(4) Uiso 1 1 d D . . . .
C13A C 0.7666(15) 0.7448(10) 0.25510(15) 0.038(3) Uani 0.429(16) 1 d D . P A 2
H13A H 0.724978 0.732967 0.240656 0.046 Uiso 0.429(16) 1 calc R U P A 2
C43A C 0.8841(16) 0.8295(10) 0.2508(2) 0.066(5) Uani 0.429(16) 1 d D . P A 2
H43D H 0.856159 0.912434 0.245128 0.099 Uiso 0.429(16) 1 calc R U P A 2
H43E H 0.939512 0.787875 0.240086 0.099 Uiso 0.429(16) 1 calc R U P A 2
H43F H 0.931434 0.842168 0.264281 0.099 Uiso 0.429(16) 1 calc R U P A 2

loop_
_atom_site_aniso_label
_atom_site_aniso_U_11
_atom_site_aniso_U_22
_atom_site_aniso_U_33
_atom_site_aniso_U_23
_atom_site_aniso_U_13
_atom_site_aniso_U_12
S5 0.0333(4) 0.0227(3) 0.0500(4) -0.0010(3) 0.0114(3) 0.0013(3)
O36 0.0299(11) 0.0177(9) 0.0399(10) 0.0008(8) 0.0022(8) 0.0029(7)
O33 0.0456(14) 0.0230(11) 0.0502(12) -0.0016(9) -0.0037(10) 0.0017(9)
N15 0.0325(14) 0.0204(12) 0.0384(12) 0.0040(10) 0.0096(10) 0.0092(10)
N18 0.0267(12) 0.0162(11) 0.0431(12) 0.0024(9) 0.0071(10) 0.0047(9)
N27 0.0216(12) 0.0221(11) 0.0453(12) -0.0003(10) 0.0033(10) 0.0000(9)
O34 0.0593(17) 0.0272(13) 0.103(2) 0.0244(14) 0.0363(16) 0.0219(12)
N9 0.0255(12) 0.0169(11) 0.0395(11) 0.0032(9) 0.0009(10) 0.0037(9)
O35 0.084(2) 0.0512(16) 0.0376(11) -0.0073(11) -0.0053(12) 0.0388(14)
O29 0.0444(15) 0.0294(13) 0.110(2) -0.0147(14) 0.0376(15) -0.0041(11)
N12 0.071(2) 0.0293(14) 0.0345(12) 0.0041(11) 0.0043(13) 0.0273(14)
N32 0.0490(17) 0.0302(14) 0.0414(13) -0.0018(11) -0.0053(12) 0.0029(13)
O37 0.078(2) 0.0251(12) 0.0896(19) -0.0097(12) -0.0485(16) 0.0081(12)
C8 0.0237(14) 0.0208(14) 0.0341(13) 0.0018(11) 0.0052(11) 0.0030(10)
C1 0.0217(13) 0.0218(13) 0.0392(13) 0.0027(11) 0.0042(11) -0.0039(10)
C31 0.0303(15) 0.0215(14) 0.0429(14) 0.0021(12) 0.0009(12) 0.0047(11)
C21 0.0247(14) 0.0261(14) 0.0375(14) 0.0007(12) 0.0054(11) 0.0011(11)
C26 0.0290(16) 0.0274(15) 0.0420(14) 0.0011(12) 0.0082(12) -0.0020(12)
C19 0.0266(15) 0.0184(13) 0.0402(14) 0.0059(11) 0.0030(12) 0.0006(10)
C7 0.0262(14) 0.0208(14) 0.0354(13) 0.0020(11) 0.0005(11) 0.0023(11)
C2 0.0247(14) 0.0248(14) 0.0432(15) 0.0008(12) 0.0047(12) -0.0038(11)
C20 0.0240(14) 0.0206(13) 0.0403(14) 0.0018(11) 0.0028(11) -0.0003(10)
C17 0.0321(16) 0.0248(15) 0.0467(16) 0.0059(12) 0.0054(13) 0.0112(12)
C16 0.0285(15) 0.0305(16) 0.0400(14) 0.0058(12) 0.0097(12) 0.0154(11)
C11 0.049(2) 0.0239(15) 0.0447(16) 0.0033(13) -0.0210(15) 0.0080(14)
C3 0.0343(17) 0.0249(15) 0.0411(14) 0.0004(12) 0.0067(12) -0.0048(12)
C10 0.0259(15) 0.0246(15) 0.0545(17) 0.0041(13) -0.0071(13) -0.0016(11)
C14 0.060(2) 0.0371(18) 0.0336(14) 0.0049(13) 0.0128(15) 0.0243(16)
C6 0.0344(16) 0.0204(13) 0.0399(14) -0.0026(11) 0.0035(12) 0.0013(11)
C22 0.0296(16) 0.0369(17) 0.0514(17) 0.0091(14) -0.0018(13) -0.0035(13)
C28 0.0265(16) 0.0343(17) 0.072(2) -0.0073(16) 0.0154(15) -0.0021(13)
C25 0.0408(19) 0.0303(16) 0.0489(16) 0.0046(13) 0.0132(15) -0.0002(13)
C4 0.0372(17) 0.0278(15) 0.0393(14) 0.0024(12) 0.0005(12) -0.0089(12)
C24 0.054(2) 0.0366(18) 0.0471(17) 0.0129(14) 0.0054(16) 0.0061(16)
C38 0.0258(16) 0.053(2) 0.0387(14) 0.0063(14) 0.0097(12) 0.0078(14)
C23 0.0360(18) 0.048(2) 0.0561(19) 0.0113(16) -0.0045(15) 0.0041(15)
C42 0.0323(17) 0.0359(18) 0.073(2) 0.0054(17) -0.0163(16) 0.0046(14)
C39 0.0261(17) 0.100(3) 0.0479(18) 0.014(2) 0.0108(15) -0.0013(19)
C30 0.044(2) 0.038(2) 0.118(4) -0.005(2) 0.047(2) -0.0030(17)
C13 0.033(4) 0.029(4) 0.037(3) 0.011(3) 0.003(3) 0.007(3)
C41 0.036(2) 0.161(6) 0.067(2) 0.016(3) 0.024(2) 0.031(3)
C40 0.038(2) 0.190(7) 0.068(3) 0.016(4) 0.004(2) -0.041(3)
C43 0.063(6) 0.048(5) 0.061(5) 0.028(4) 0.028(5) 0.024(4)
C13A 0.064(9) 0.024(5) 0.027(4) 0.001(3) 0.003(5) 0.018(5)
C43A 0.094(11) 0.032(5) 0.071(7) 0.022(5) 0.057(8) 0.026(6)

loop_
_atom_type_symbol
_atom_type_description
_atom_type_scat_dispersion_real
_atom_type_scat_dispersion_imag
_atom_type_scat_source
C C 0.0181 0.0091 'International Tables Vol C Tables 4.2.6.8 and 6.1.1.4'
H H 0.0000 0.0000 'International Tables Vol C Tables 4.2.6.8 and 6.1.1.4'
N N 0.0311 0.0180 'International Tables Vol C Tables 4.2.6.8 and 6.1.1.4'
O O 0.0492 0.0322 'International Tables Vol C Tables 4.2.6.8 and 6.1.1.4'
S S 0.3331 0.5567 'International Tables Vol C Tables 4.2.6.8 and 6.1.1.4'

loop_
_geom_angle_atom_site_label_1
_geom_angle_atom_site_label_2
_geom_angle_atom_site_label_3
_geom_angle
_geom_angle_site_symmetry_1
_geom_angle_site_symmetry_3
_geom_angle_publ_flag
C6 S5 C4 103.88(14) . . ?
C16 N15 H15 119.3 . . ?
C14 N15 H15 119.3 . . ?
C14 N15 C16 121.3(3) . . ?
C19 N18 H18 120.0 . . ?
C17 N18 H18 120.0 . . ?
C17 N18 C19 119.9(2) . . ?
C7 N27 H27 120.4 . . ?
C28 N27 H27 120.4 . . ?
C28 N27 C7 119.2(3) . . ?
C8 N9 H9 121.2 . . ?
C8 N9 C10 117.5(2) . . ?
C10 N9 H9 121.2 . . ?
C11 N12 H12 125.1 . . ?
C11 N12 H12A 113.6 . . ?
C11 N12 C13 109.9(5) . . ?
C11 N12 C13A 132.8(6) . . ?
C13 N12 H12 125.1 . . ?
C13A N12 H12A 113.6 . . ?
H32A N32 H32B 149.4 . . ?
C31 N32 H32A 109.5 . . ?
C31 N32 H32B 101(4) . . ?
O36 C8 N9 121.7(3) . . ?
O36 C8 C7 120.9(2) . . ?
N9 C8 C7 117.4(2) . . ?
C21 C1 H1 107.7 . . ?
C21 C1 C2 111.3(2) . . ?
C21 C1 C20 112.3(2) . . ?
C2 C1 H1 107.7 . . ?
C2 C1 C20 110.0(2) . . ?
C20 C1 H1 107.7 . . ?
O33 C31 N32 123.6(3) . . ?
O33 C31 C19 119.7(3) . . ?
N32 C31 C19 116.6(3) . . ?
C26 C21 C1 121.8(3) . . ?
C22 C21 C1 120.3(3) . . ?
C22 C21 C26 117.9(3) . . ?
C21 C26 H26 119.5 . . ?
C25 C26 C21 121.0(3) . . ?
C25 C26 H26 119.5 . . ?
N18 C19 C31 110.7(2) . . ?
N18 C19 H19 107.9 . . ?
N18 C19 C20 110.3(2) . . ?
C31 C19 H19 107.9 . . ?
C20 C19 C31 112.0(2) . . ?
C20 C19 H19 107.9 . . ?
N27 C7 C8 112.0(2) . . ?
N27 C7 H7 107.6 . . ?
N27 C7 C6 110.7(2) . . ?
C8 C7 H7 107.6 . . ?
C8 C7 C6 111.3(2) . . ?
C6 C7 H7 107.6 . . ?
C1 C2 H2A 108.7 . . ?
C1 C2 H2B 108.7 . . ?
H2A C2 H2B 107.6 . . ?
C3 C2 C1 114.3(2) . . ?
C3 C2 H2A 108.7 . . ?
C3 C2 H2B 108.7 . . ?
C1 C20 H20A 109.1 . . ?
C1 C20 H20B 109.1 . . ?
C19 C20 C1 112.3(2) . . ?
C19 C20 H20A 109.1 . . ?
C19 C20 H20B 109.1 . . ?
H20A C20 H20B 107.9 . . ?
N18 C17 C16 118.2(2) . . ?
O34 C17 N18 121.8(3) . . ?
O34 C17 C16 120.0(3) . . ?
N15 C16 C17 113.0(2) . . ?
N15 C16 H16 107.5 . . ?
N15 C16 C38 110.5(3) . . ?
C17 C16 H16 107.5 . . ?
C38 C16 C17 110.6(2) . . ?
C38 C16 H16 107.5 . . ?
N12 C11 C10 115.5(3) . . ?
O37 C11 N12 122.5(3) . . ?
O37 C11 C10 122.0(4) . . ?
C2 C3 H3A 108.8 . . ?
C2 C3 H3B 108.8 . . ?
H3A C3 H3B 107.6 . . ?
C4 C3 C2 114.0(2) . . ?
C4 C3 H3A 108.8 . . ?
C4 C3 H3B 108.8 . . ?
N9 C10 C11 111.4(3) . . ?
N9 C10 H10 107.6 . . ?
N9 C10 C42 110.5(3) . . ?
C11 C10 H10 107.6 . . ?
C11 C10 C42 111.8(3) . . ?
C42 C10 H10 107.6 . . ?
N15 C14 C13 123.3(4) . . ?
N15 C14 C13A 108.7(5) . . ?
O35 C14 N15 123.3(3) . . ?
O35 C14 C13 113.1(4) . . ?
O35 C14 C13A 125.6(4) . . ?
S5 C6 H6A 109.0 . . ?
S5 C6 H6B 109.0 . . ?
C7 C6 S5 113.1(2) . . ?
C7 C6 H6A 109.0 . . ?
C7 C6 H6B 109.0 . . ?
H6A C6 H6B 107.8 . . ?
C21 C22 H22 119.4 . . ?
C21 C22 C23 121.2(3) . . ?
C23 C22 H22 119.4 . . ?
N27 C28 C30 117.3(3) . . ?
O29 C28 N27 120.3(3) . . ?
O29 C28 C30 122.4(3) . . ?
C26 C25 H25 119.8 . . ?
C24 C25 C26 120.3(3) . . ?
C24 C25 H25 119.8 . . ?
S5 C4 H4A 109.9 . . ?
S5 C4 H4B 109.9 . . ?
C3 C4 S5 109.0(2) . . ?
C3 C4 H4A 109.9 . . ?
C3 C4 H4B 109.9 . . ?
H4A C4 H4B 108.3 . . ?
C25 C24 H24 120.1 . . ?
C25 C24 C23 119.8(3) . . ?
C23 C24 H24 120.1 . . ?
C16 C38 H38A 108.9 . . ?
C16 C38 H38B 108.9 . . ?
C16 C38 C39 113.4(3) . . ?
H38A C38 H38B 107.7 . . ?
C39 C38 H38A 108.9 . . ?
C39 C38 H38B 108.9 . . ?
C22 C23 H23 120.1 . . ?
C24 C23 C22 119.8(3) . . ?
C24 C23 H23 120.1 . . ?
C10 C42 H42A 109.5 . . ?
C10 C42 H42B 109.5 . . ?
C10 C42 H42C 109.5 . . ?
H42A C42 H42B 109.5 . . ?
H42A C42 H42C 109.5 . . ?
H42B C42 H42C 109.5 . . ?
C38 C39 H39 108.0 . . ?
C41 C39 C38 112.5(4) . . ?
C41 C39 H39 108.0 . . ?
C40 C39 C38 108.2(3) . . ?
C40 C39 H39 108.0 . . ?
C40 C39 C41 112.0(4) . . ?
C28 C30 H30A 109.5 . . ?
C28 C30 H30B 109.5 . . ?
C28 C30 H30C 109.5 . . ?
H30A C30 H30B 109.5 . . ?
H30A C30 H30C 109.5 . . ?
H30B C30 H30C 109.5 . . ?
N12 C13 C14 109.9(5) . . ?
N12 C13 H13 112.3 . . ?
N12 C13 C43 104.6(6) . . ?
C14 C13 H13 112.3 . . ?
C43 C13 C14 105.1(5) . . ?
C43 C13 H13 112.3 . . ?
C39 C41 H41A 109.5 . . ?
C39 C41 H41B 109.5 . . ?
C39 C41 H41C 109.5 . . ?
H41A C41 H41B 109.5 . . ?
H41A C41 H41C 109.5 . . ?
H41B C41 H41C 109.5 . . ?
C39 C40 H40A 109.5 . . ?
C39 C40 H40B 109.5 . . ?
C39 C40 H40C 109.5 . . ?
H40A C40 H40B 109.5 . . ?
H40A C40 H40C 109.5 . . ?
H40B C40 H40C 109.5 . . ?
C13 C43 H43A 109.5 . . ?
C13 C43 H43B 109.5 . . ?
C13 C43 H43C 109.5 . . ?
H43A C43 H43B 109.5 . . ?
H43A C43 H43C 109.5 . . ?
H43B C43 H43C 109.5 . . ?
N12 C13A C14 107.1(7) . . ?
N12 C13A H13A 105.3 . . ?
N12 C13A C43A 115.9(7) . . ?
C14 C13A H13A 105.3 . . ?
C43A C13A C14 116.8(8) . . ?
C43A C13A H13A 105.3 . . ?
C13A C43A H43D 109.5 . . ?
C13A C43A H43E 109.5 . . ?
C13A C43A H43F 109.5 . . ?
H43D C43A H43E 109.5 . . ?
H43D C43A H43F 109.5 . . ?
H43E C43A H43F 109.5 . . ?

loop_
_geom_bond_atom_site_label_1
_geom_bond_atom_site_label_2
_geom_bond_distance
_geom_bond_site_symmetry_2
_geom_bond_publ_flag
S5 C6 1.808(3) . ?
S5 C4 1.814(3) . ?
O36 C8 1.242(3) . ?
O33 C31 1.240(4) . ?
N15 H15 0.8800 . ?
N15 C16 1.455(4) . ?
N15 C14 1.330(4) . ?
N18 H18 0.8800 . ?
N18 C19 1.455(4) . ?
N18 C17 1.328(4) . ?
N27 H27 0.8800 . ?
N27 C7 1.454(4) . ?
N27 C28 1.341(4) . ?
O34 C17 1.236(4) . ?
N9 H9 0.8800 . ?
N9 C8 1.338(3) . ?
N9 C10 1.441(4) . ?
O35 C14 1.233(4) . ?
O29 C28 1.240(4) . ?
N12 H12 0.8800 . ?
N12 H12A 0.8800 . ?
N12 C11 1.340(5) . ?
N12 C13 1.469(8) . ?
N12 C13A 1.513(10) . ?
N32 H32A 0.8400 . ?
N32 C31 1.338(4) . ?
N32 H32B 1.06(2) . ?
O37 C11 1.227(4) . ?
C8 C7 1.520(4) . ?
C1 H1 1.0000 . ?
C1 C21 1.521(4) . ?
C1 C2 1.539(4) . ?
C1 C20 1.538(4) . ?
C31 C19 1.528(4) . ?
C21 C26 1.403(4) . ?
C21 C22 1.386(4) . ?
C26 H26 0.9500 . ?
C26 C25 1.384(4) . ?
C19 H19 1.0000 . ?
C19 C20 1.520(4) . ?
C7 H7 1.0000 . ?
C7 C6 1.536(4) . ?
C2 H2A 0.9900 . ?
C2 H2B 0.9900 . ?
C2 C3 1.531(4) . ?
C20 H20A 0.9900 . ?
C20 H20B 0.9900 . ?
C17 C16 1.525(4) . ?
C16 H16 1.0000 . ?
C16 C38 1.509(5) . ?
C11 C10 1.502(5) . ?
C3 H3A 0.9900 . ?
C3 H3B 0.9900 . ?
C3 C4 1.528(4) . ?
C10 H10 1.0000 . ?
C10 C42 1.527(4) . ?
C14 C13 1.551(8) . ?
C14 C13A 1.561(9) . ?
C6 H6A 0.9900 . ?
C6 H6B 0.9900 . ?
C22 H22 0.9500 . ?
C22 C23 1.396(5) . ?
C28 C30 1.502(5) . ?
C25 H25 0.9500 . ?
C25 C24 1.377(5) . ?
C4 H4A 0.9900 . ?
C4 H4B 0.9900 . ?
C24 H24 0.9500 . ?
C24 C23 1.385(5) . ?
C38 H38A 0.9900 . ?
C38 H38B 0.9900 . ?
C38 C39 1.527(5) . ?
C23 H23 0.9500 . ?
C42 H42A 0.9800 . ?
C42 H42B 0.9800 . ?
C42 H42C 0.9800 . ?
C39 H39 1.0000 . ?
C39 C41 1.519(6) . ?
C39 C40 1.497(6) . ?
C30 H30A 0.9800 . ?
C30 H30B 0.9800 . ?
C30 H30C 0.9800 . ?
C13 H13 1.0000 . ?
C13 C43 1.526(10) . ?
C41 H41A 0.9800 . ?
C41 H41B 0.9800 . ?
C41 H41C 0.9800 . ?
C40 H40A 0.9800 . ?
C40 H40B 0.9800 . ?
C40 H40C 0.9800 . ?
C43 H43A 0.9800 . ?
C43 H43B 0.9800 . ?
C43 H43C 0.9800 . ?
C13A H13A 1.0000 . ?
C13A C43A 1.541(14) . ?
C43A H43D 0.9800 . ?
C43A H43E 0.9800 . ?
C43A H43F 0.9800 . ?

loop_
_geom_torsion_atom_site_label_1
_geom_torsion_atom_site_label_2
_geom_torsion_atom_site_label_3
_geom_torsion_atom_site_label_4
_geom_torsion
_geom_torsion_site_symmetry_1
_geom_torsion_site_symmetry_2
_geom_torsion_site_symmetry_3
_geom_torsion_site_symmetry_4
_geom_torsion_publ_flag
O36 C8 C7 N27 121.6(3) . . . . ?
O36 C8 C7 C6 -113.9(3) . . . . ?
O33 C31 C19 N18 144.1(3) . . . . ?
O33 C31 C19 C20 -92.3(3) . . . . ?
N15 C16 C38 C39 -67.5(3) . . . . ?
N15 C14 C13 N12 -14.9(9) . . . . ?
N15 C14 C13 C43 97.1(6) . . . . ?
N15 C14 C13A N12 -62.6(10) . . . . ?
N15 C14 C13A C43A 69.2(9) . . . . ?
N18 C19 C20 C1 -69.4(3) . . . . ?
N18 C17 C16 N15 -30.5(4) . . . . ?
N18 C17 C16 C38 94.0(3) . . . . ?
N27 C7 C6 S5 166.01(19) . . . . ?
O34 C17 C16 N15 149.1(3) . . . . ?
O34 C17 C16 C38 -86.5(4) . . . . ?
N9 C8 C7 N27 -58.6(3) . . . . ?
N9 C8 C7 C6 65.9(3) . . . . ?
O35 C14 C13 N12 159.4(5) . . . . ?
O35 C14 C13 C43 -88.5(6) . . . . ?
O35 C14 C13A N12 134.7(6) . . . . ?
O35 C14 C13A C43A -93.5(9) . . . . ?
N12 C11 C10 N9 -39.3(3) . . . . ?
N12 C11 C10 C42 84.9(3) . . . . ?
N32 C31 C19 N18 -37.1(4) . . . . ?
N32 C31 C19 C20 86.5(3) . . . . ?
O37 C11 C10 N9 141.6(3) . . . . ?
O37 C11 C10 C42 -94.1(4) . . . . ?
C8 N9 C10 C11 -64.4(3) . . . . ?
C8 N9 C10 C42 170.6(3) . . . . ?
C8 C7 C6 S5 40.8(3) . . . . ?
C1 C21 C26 C25 -178.3(3) . . . . ?
C1 C21 C22 C23 178.1(3) . . . . ?
C1 C2 C3 C4 70.1(3) . . . . ?
C31 C19 C20 C1 166.8(2) . . . . ?
C21 C1 C2 C3 63.4(3) . . . . ?
C21 C1 C20 C19 -64.8(3) . . . . ?
C21 C26 C25 C24 -0.2(5) . . . . ?
C21 C22 C23 C24 0.6(5) . . . . ?
C26 C21 C22 C23 -0.9(5) . . . . ?
C26 C25 C24 C23 -0.1(5) . . . . ?
C19 N18 C17 O34 -4.7(5) . . . . ?
C19 N18 C17 C16 174.8(3) . . . . ?
C7 N27 C28 O29 4.5(5) . . . . ?
C7 N27 C28 C30 -174.8(3) . . . . ?
C2 C1 C21 C26 72.6(3) . . . . ?
C2 C1 C21 C22 -106.3(3) . . . . ?
C2 C1 C20 C19 170.7(2) . . . . ?
C2 C3 C4 S5 75.2(3) . . . . ?
C20 C1 C21 C26 -51.2(3) . . . . ?
C20 C1 C21 C22 129.8(3) . . . . ?
C20 C1 C2 C3 -171.5(2) . . . . ?
C17 N18 C19 C31 -65.2(3) . . . . ?
C17 N18 C19 C20 170.2(3) . . . . ?
C17 C16 C38 C39 166.7(3) . . . . ?
C16 N15 C14 O35 -2.4(5) . . . . ?
C16 N15 C14 C13 171.4(5) . . . . ?
C16 N15 C14 C13A -165.6(6) . . . . ?
C16 C38 C39 C41 -66.8(4) . . . . ?
C16 C38 C39 C40 169.0(4) . . . . ?
C11 N12 C13 C14 -80.4(6) . . . . ?
C11 N12 C13 C43 167.2(5) . . . . ?
C11 N12 C13A C14 -35.6(13) . . . . ?
C11 N12 C13A C43A -167.9(8) . . . . ?
C10 N9 C8 O36 4.6(4) . . . . ?
C10 N9 C8 C7 -175.2(2) . . . . ?
C14 N15 C16 C17 -87.2(3) . . . . ?
C14 N15 C16 C38 148.3(3) . . . . ?
C6 S5 C4 C3 -168.6(2) . . . . ?
C22 C21 C26 C25 0.7(4) . . . . ?
C28 N27 C7 C8 -62.2(3) . . . . ?
C28 N27 C7 C6 173.0(3) . . . . ?
C25 C24 C23 C22 -0.1(6) . . . . ?
C4 S5 C6 C7 59.8(2) . . . . ?
C13 N12 C11 O37 8.4(5) . . . . ?
C13 N12 C11 C10 -170.7(4) . . . . ?
C13A N12 C11 O37 -6.9(8) . . . . ?
C13A N12 C11 C10 174.0(7) . . . . ?

loop_
_smtbx_masks_void_nr
_smtbx_masks_void_average_x
_smtbx_masks_void_average_y
_smtbx_masks_void_average_z
_smtbx_masks_void_volume
_smtbx_masks_void_count_electrons
_smtbx_masks_void_content
1 -0.198 0.198 0.250 64.9 20.9 '2 H2O'
2 0.198 0.802 0.750 64.9 21.0 '2 H2O'
3 0.167 0.833 0.250 7.4 0.1 ?
4 0.302 0.302 0.500 64.9 20.9 '2 H2O'
5 0.333 0.333 0.000 7.4 0.1 ?
6 0.698 0.698 0.000 64.9 21.0 '2 H2O'
7 0.667 0.667 0.500 7.4 0.1 ?
8 0.833 0.167 0.750 7.4 0.1 ?
